data_4329543
loop_
_publ_author_name
'Juan Diwu'
'Daniel J. Grant'
'Shuao Wang'
'Laura Gagliardi'
'Thomas E. Albrecht-Schmitt'

_publ_section_title
;
 Periodic Trends in Lanthanide and Actinide Phosphonates: Discontinuity
 between Plutonium and Americium
;
_journal_name_full 'Inorganic Chemistry'
_journal_page_first 6906
_journal_page_last 6915
_journal_paper_doi 10.1021/ic300742p
_journal_volume 51
_journal_year 2012
_chemical_formula_moiety NaDy[CH2(PO3)2](H2O)
_chemical_formula_sum 'C H2 Dy Na O7 P2'
_chemical_formula_weight 373.46
_chemical_name_common 'sodium dysprosium methylenediphosphonate'
_chemical_name_systematic
; 
 ? 
;
_space_group_IT_number 14
_symmetry_cell_setting monoclinic
_symmetry_space_group_name_Hall '-P 2ybc'
_symmetry_space_group_name_H-M 'P 1 21/c 1'
_atom_sites_solution_hydrogens geom
_atom_sites_solution_primary direct
_atom_sites_solution_secondary difmap
_audit_creation_method SHELXL-97
_cell_angle_alpha 90.00
_cell_angle_beta 90.495(3)
_cell_angle_gamma 90.00
_cell_formula_units_Z 4
_cell_length_a 6.6630(11)
_cell_length_b 14.989(3)
_cell_length_c 6.6336(11)
_cell_measurement_reflns_used 1532
_cell_measurement_temperature 296(2)
_cell_measurement_theta_max 27.57
_cell_measurement_theta_min 2.72
_cell_volume 662.5(2)
_computing_cell_refinement 'SMART SAINT'
_computing_data_collection SMART
_computing_data_reduction SAINT
_computing_molecular_graphics 'SHELXP-97 (Sheldrick, 1997)'
_computing_publication_material 'SHELCIF-97 (Sheldrick, 2000)'
_computing_structure_refinement 'SHELXL-97 (Sheldrick, 1997)'
_computing_structure_solution 'SHELXS-97 (Sheldrick, 1990)'
_diffrn_ambient_temperature 296(2)
_diffrn_detector_area_resol_mean 0
_diffrn_measured_fraction_theta_full 0.995
_diffrn_measured_fraction_theta_max 0.995
_diffrn_measurement_device_type 'Bruker APEXII'
_diffrn_measurement_method '0.5 wide w/ exposures'
_diffrn_radiation_monochromator 'Quazar optics'
_diffrn_radiation_source 'Imus microdocused'
_diffrn_radiation_type MoK\a
_diffrn_radiation_wavelength 0.71073
_diffrn_reflns_av_R_equivalents 0.0331
_diffrn_reflns_av_sigmaI/netI 0.0254
_diffrn_reflns_limit_h_max 8
_diffrn_reflns_limit_h_min -8
_diffrn_reflns_limit_k_max 19
_diffrn_reflns_limit_k_min -19
_diffrn_reflns_limit_l_max 8
_diffrn_reflns_limit_l_min -8
_diffrn_reflns_number 7598
_diffrn_reflns_theta_full 27.57
_diffrn_reflns_theta_max 27.57
_diffrn_reflns_theta_min 2.72
_exptl_absorpt_coefficient_mu 11.820
_exptl_absorpt_correction_T_max 0.878
_exptl_absorpt_correction_T_min 0.764
_exptl_absorpt_correction_type numerical
_exptl_absorpt_process_details shelxprep
_exptl_crystal_colour needle
_exptl_crystal_density_diffrn 3.744
_exptl_crystal_density_meas ?
_exptl_crystal_description colorless
_exptl_crystal_F_000 684
_exptl_crystal_size_max 0.038
_exptl_crystal_size_mid 0.019
_exptl_crystal_size_min 0.011
_refine_diff_density_max 1.404
_refine_diff_density_min -0.811
_refine_diff_density_rms 0.181
_refine_ls_extinction_method none
_refine_ls_goodness_of_fit_ref 1.021
_refine_ls_hydrogen_treatment mixed
_refine_ls_matrix_type full
_refine_ls_number_parameters 109
_refine_ls_number_reflns 1532
_refine_ls_number_restraints 0
_refine_ls_restrained_S_all 1.021
_refine_ls_R_factor_all 0.0250
_refine_ls_R_factor_gt 0.0212
_refine_ls_shift/su_max 0.001
_refine_ls_shift/su_mean 0.000
_refine_ls_structure_factor_coef Fsqd
_refine_ls_weighting_details 'calc w=1/[\s^2^(Fo^2^)+(0.0278P)^2^+1.9366P] where P=(Fo^2^+2Fc^2^)/3'
_refine_ls_weighting_scheme calc
_refine_ls_wR_factor_gt 0.0504
_refine_ls_wR_factor_ref 0.0520
_reflns_number_gt 1394
_reflns_number_total 1532
_reflns_threshold_expression >2sigma(I)
_cod_data_source_file ic300742p_si_002_15.cif
_cod_data_source_block NaDyC1P2
_cod_depositor_comments
;
The following automatic conversions were performed:

'_exptl_crystal_density_meas' value 'n/a' was changed to '?' - the
value is perceived as not measured.

Automatic conversion script
Id: cif_fix_values 3008 2015-01-20 13:52:24Z robertas 
;
_cod_original_cell_volume 662.50(19)
_cod_database_code 4329543

loop_
_symmetry_equiv_pos_as_xyz
'x, y, z'
'-x, y+1/2, -z+1/2'
'-x, -y, -z'
'x, -y-1/2, z-1/2'

loop_
_atom_site_label
_atom_site_type_symbol
_atom_site_fract_x
_atom_site_fract_y
_atom_site_fract_z
_atom_site_U_iso_or_equiv
_atom_site_adp_type
_atom_site_occupancy
_atom_site_symmetry_multiplicity
_atom_site_calc_flag
_atom_site_refinement_flags
Dy1 Dy 0.32745(3) 0.900362(13) 0.10100(3) 0.00827(8) Uani 1 1 d .
P1 P 0.17755(17) 1.09474(7) 0.13374(17) 0.0072(2) Uani 1 1 d .
P2 P 0.47145(17) 0.83865(7) -0.39564(16) 0.0072(2) Uani 1 1 d .
Na1 Na 0.1961(3) 1.02730(14) -0.3641(3) 0.0178(4) Uani 1 1 d .
O7 O 0.3541(5) 0.8966(2) -0.2505(5) 0.0124(7) Uani 1 1 d .
O6 O 0.3296(5) 1.0608(2) -0.0227(5) 0.0110(6) Uani 1 1 d .
O5 O 0.5056(5) 0.8866(2) -0.5961(5) 0.0111(7) Uani 1 1 d .
O4 O 0.3744(5) 0.7473(2) -0.4309(5) 0.0126(7) Uani 1 1 d .
O3 O 0.1400(5) 1.0162(2) 0.2748(5) 0.0107(6) Uani 1 1 d .
O2 O -0.0089(5) 1.1314(2) 0.0315(5) 0.0133(7) Uani 1 1 d .
O1 O 0.0737(5) 0.8316(2) 0.3511(5) 0.0186(7) Uani 1 1 d .
C1 C 0.2871(6) 1.1838(3) 0.2787(6) 0.0084(8) Uani 1 1 d .
H1A H 0.1937 1.2001 0.3838 0.010 Uiso 1 1 calc R
H1B H 0.3015 1.2352 0.1911 0.010 Uiso 1 1 calc R

loop_
_atom_site_aniso_label
_atom_site_aniso_U_11
_atom_site_aniso_U_22
_atom_site_aniso_U_33
_atom_site_aniso_U_23
_atom_site_aniso_U_13
_atom_site_aniso_U_12
Dy1 0.00787(12) 0.00919(12) 0.00775(12) -0.00010(8) 0.00001(8) 0.00053(8)
P1 0.0056(5) 0.0087(5) 0.0073(5) 0.0002(4) -0.0011(4) -0.0003(4)
P2 0.0077(5) 0.0081(5) 0.0056(5) 0.0002(4) -0.0006(4) -0.0011(4)
Na1 0.0150(10) 0.0256(11) 0.0127(9) 0.0053(8) -0.0029(7) -0.0049(8)
O7 0.0119(16) 0.0168(17) 0.0085(15) -0.0011(13) 0.0015(13) 0.0023(13)
O6 0.0109(15) 0.0148(16) 0.0074(15) -0.0008(12) 0.0015(12) 0.0010(13)
O5 0.0126(16) 0.0145(16) 0.0063(15) 0.0036(12) -0.0008(12) -0.0029(12)
O4 0.0121(16) 0.0107(16) 0.0151(16) 0.0007(13) -0.0052(13) -0.0030(13)
O3 0.0105(15) 0.0098(15) 0.0118(16) 0.0005(12) 0.0003(12) -0.0013(12)
O2 0.0070(15) 0.0168(17) 0.0159(17) 0.0008(13) -0.0042(13) 0.0010(13)
O1 0.0182(18) 0.0173(18) 0.0203(18) 0.0059(14) -0.0003(14) -0.0008(14)
C1 0.006(2) 0.012(2) 0.007(2) -0.0004(16) -0.0011(16) 0.0013(16)

loop_
_atom_type_symbol
_atom_type_description
_atom_type_scat_dispersion_real
_atom_type_scat_dispersion_imag
_atom_type_scat_source
C C 0.0033 0.0016 'International Tables Vol C Tables 4.2.6.8 and 6.1.1.4'
O O 0.0106 0.0060 'International Tables Vol C Tables 4.2.6.8 and 6.1.1.4'
Na Na 0.0362 0.0249 'International Tables Vol C Tables 4.2.6.8 and 6.1.1.4'
P P 0.1023 0.0942 'International Tables Vol C Tables 4.2.6.8 and 6.1.1.4'
Dy Dy -0.1892 4.4098 'International Tables Vol C Tables 4.2.6.8 and 6.1.1.4'
H H 0.0000 0.0000 'International Tables Vol C Tables 4.2.6.8 and 6.1.1.4'

loop_
_geom_angle_atom_site_label_1
_geom_angle_atom_site_label_2
_geom_angle_atom_site_label_3
_geom_angle
_geom_angle_site_symmetry_1
_geom_angle_site_symmetry_3
O4 Dy1 O5 85.62(11) 4_576 1_556
O4 Dy1 O2 83.72(11) 4_576 3_575
O5 Dy1 O2 139.33(11) 1_556 3_575
O4 Dy1 O7 82.55(11) 4_576 .
O5 Dy1 O7 144.39(12) 1_556 .
O2 Dy1 O7 72.38(12) 3_575 .
O4 Dy1 O6 94.84(11) 4_576 3_675
O5 Dy1 O6 74.44(11) 1_556 3_675
O2 Dy1 O6 145.50(11) 3_575 3_675
O7 Dy1 O6 73.26(11) . 3_675
O4 Dy1 O3 145.07(11) 4_576 .
O5 Dy1 O3 85.09(11) 1_556 .
O2 Dy1 O3 81.70(11) 3_575 .
O7 Dy1 O3 122.20(11) . .
O6 Dy1 O3 114.80(11) 3_675 .
O4 Dy1 O6 154.32(11) 4_576 .
O5 Dy1 O6 110.93(10) 1_556 .
O2 Dy1 O6 94.54(11) 3_575 .
O7 Dy1 O6 72.58(10) . .
O6 Dy1 O6 72.23(12) 3_675 .
O3 Dy1 O6 58.84(10) . .
O4 Dy1 O1 76.15(12) 4_576 .
O5 Dy1 O1 75.15(11) 1_556 .
O2 Dy1 O1 64.19(12) 3_575 .
O7 Dy1 O1 133.09(11) . .
O6 Dy1 O1 148.84(11) 3_675 .
O3 Dy1 O1 68.92(10) . .
O6 Dy1 O1 126.04(10) . .
O4 Dy1 P1 169.09(8) 4_576 .
O5 Dy1 P1 100.67(8) 1_556 .
O2 Dy1 P1 85.73(9) 3_575 .
O7 Dy1 P1 96.91(8) . .
O6 Dy1 P1 95.43(8) 3_675 .
O3 Dy1 P1 29.13(7) . .
O6 Dy1 P1 29.84(7) . .
O1 Dy1 P1 96.72(8) . .
O4 Dy1 Na1 117.24(9) 4_576 .
O5 Dy1 Na1 150.78(8) 1_556 .
O2 Dy1 Na1 65.59(9) 3_575 .
O7 Dy1 Na1 37.46(8) . .
O6 Dy1 Na1 85.10(8) 3_675 .
O3 Dy1 Na1 84.85(8) . .
O6 Dy1 Na1 41.46(8) . .
O1 Dy1 Na1 125.70(8) . .
P1 Dy1 Na1 60.15(4) . .
O4 Dy1 Na1 102.10(9) 4_576 3_675
O5 Dy1 Na1 37.50(8) 1_556 3_675
O2 Dy1 Na1 172.09(9) 3_575 3_675
O7 Dy1 Na1 113.42(9) . 3_675
O6 Dy1 Na1 40.24(8) 3_675 3_675
O3 Dy1 Na1 90.52(8) . 3_675
O6 Dy1 Na1 82.54(8) . 3_675
O1 Dy1 Na1 111.69(9) . 3_675
P1 Dy1 Na1 88.15(4) . 3_675
Na1 Dy1 Na1 115.33(3) . 3_675
O4 Dy1 Na1 115.12(9) 4_576 3_575
O5 Dy1 Na1 94.94(9) 1_556 3_575
O2 Dy1 Na1 55.66(9) 3_575 3_575
O7 Dy1 Na1 120.49(8) . 3_575
O6 Dy1 Na1 147.62(8) 3_675 3_575
O3 Dy1 Na1 32.88(8) . 3_575
O6 Dy1 Na1 83.88(7) . 3_575
O1 Dy1 Na1 42.60(8) . 3_575
P1 Dy1 Na1 55.83(4) . 3_575
Na1 Dy1 Na1 91.32(4) . 3_575
Na1 Dy1 Na1 116.58(5) 3_675 3_575
O2 P1 O3 114.65(19) . .
O2 P1 O6 111.07(19) . .
O3 P1 O6 105.66(18) . .
O2 P1 C1 107.3(2) . .
O3 P1 C1 108.25(19) . .
O6 P1 C1 109.82(19) . .
O2 P1 Dy1 125.16(14) . .
O3 P1 Dy1 50.95(12) . .
O6 P1 Dy1 55.03(13) . .
C1 P1 Dy1 127.50(15) . .
O2 P1 Na1 73.38(14) . .
O3 P1 Na1 111.57(13) . .
O6 P1 Na1 39.82(12) . .
C1 P1 Na1 135.30(15) . .
Dy1 P1 Na1 69.06(4) . .
O2 P1 Na1 78.41(14) . 3_575
O3 P1 Na1 36.68(13) . 3_575
O6 P1 Na1 127.05(14) . 3_575
C1 P1 Na1 116.59(15) . 3_575
Dy1 P1 Na1 76.49(4) . 3_575
Na1 P1 Na1 107.42(5) . 3_575
O7 P2 O5 111.33(18) . .
O7 P2 O4 112.89(19) . .
O5 P2 O4 110.68(18) . .
O7 P2 C1 107.16(19) . 3_675
O5 P2 C1 108.73(19) . 3_675
O4 P2 C1 105.74(19) . 3_675
O7 P2 Na1 36.79(13) . .
O5 P2 Na1 75.27(13) . .
O4 P2 Na1 121.95(14) . .
C1 P2 Na1 127.57(15) 3_675 .
O7 P2 Na1 107.50(14) . 3_674
O5 P2 Na1 38.02(13) . 3_674
O4 P2 Na1 137.16(14) . 3_674
C1 P2 Na1 74.38(15) 3_675 3_674
Na1 P2 Na1 83.73(6) . 3_674
O7 Na1 O5 96.63(13) . 3_674
O7 Na1 O3 96.35(13) . 3_575
O5 Na1 O3 161.73(15) 3_674 3_575
O7 Na1 O3 108.93(13) . 1_554
O5 Na1 O3 92.82(12) 3_674 1_554
O3 Na1 O3 95.07(12) 3_575 1_554
O7 Na1 O6 73.68(12) . .
O5 Na1 O6 72.47(12) 3_674 .
O3 Na1 O6 99.05(12) 3_575 .
O3 Na1 O6 165.29(14) 1_554 .
O7 Na1 O1 156.20(14) . 3_575
O5 Na1 O1 97.55(13) 3_674 3_575
O3 Na1 O1 66.14(12) 3_575 3_575
O3 Na1 O1 89.36(12) 1_554 3_575
O6 Na1 O1 92.56(12) . 3_575
O7 Na1 Na1 108.83(13) . 3_574
O5 Na1 Na1 137.52(13) 3_674 3_574
O3 Na1 Na1 47.74(9) 3_575 3_574
O3 Na1 Na1 47.33(9) 1_554 3_574
O6 Na1 Na1 146.58(13) . 3_574
O1 Na1 Na1 72.13(10) 3_575 3_574
O7 Na1 P2 22.80(8) . .
O5 Na1 P2 89.57(10) 3_674 .
O3 Na1 P2 107.16(10) 3_575 .
O3 Na1 P2 87.73(10) 1_554 .
O6 Na1 P2 92.02(10) . .
O1 Na1 P2 172.43(10) 3_575 .
Na1 Na1 P2 100.86(9) 3_574 .
O7 Na1 P2 110.61(11) . 3_674
O5 Na1 P2 23.26(8) 3_674 3_674
O3 Na1 P2 152.33(11) 3_575 3_674
O3 Na1 P2 70.92(9) 1_554 3_674
O6 Na1 P2 94.51(10) . 3_674
O1 Na1 P2 89.37(9) 3_575 3_674
Na1 Na1 P2 114.26(9) 3_574 3_674
P2 Na1 P2 96.27(6) . 3_674
O7 Na1 P1 87.54(10) . .
O5 Na1 P1 89.10(10) 3_674 .
O3 Na1 P1 78.67(9) 3_575 .
O3 Na1 P1 163.05(11) 1_554 .
O6 Na1 P1 23.50(8) . .
O1 Na1 P1 73.69(9) 3_575 .
Na1 Na1 P1 124.45(9) 3_574 .
P2 Na1 P1 109.14(6) . .
P2 Na1 P1 107.70(6) 3_674 .
O7 Na1 P1 74.86(10) . 3_575
O5 Na1 P1 159.89(11) 3_674 3_575
O3 Na1 P1 22.22(8) 3_575 3_575
O3 Na1 P1 107.13(10) 1_554 3_575
O6 Na1 P1 87.56(9) . 3_575
O1 Na1 P1 85.44(9) 3_575 3_575
Na1 Na1 P1 62.32(6) 3_574 3_575
P2 Na1 P1 88.74(6) . 3_575
P2 Na1 P1 174.49(7) 3_674 3_575
P1 Na1 P1 72.58(5) . 3_575
O7 Na1 Dy1 37.36(8) . .
O5 Na1 Dy1 100.26(9) 3_674 .
O3 Na1 Dy1 82.57(9) 3_575 .
O3 Na1 Dy1 144.68(11) 1_554 .
O6 Na1 Dy1 42.77(8) . .
O1 Na1 Dy1 120.73(10) 3_575 .
Na1 Na1 Dy1 120.71(9) 3_574 .
P2 Na1 Dy1 59.97(4) . .
P2 Na1 Dy1 122.78(6) 3_674 .
P1 Na1 Dy1 50.79(3) . .
P1 Na1 Dy1 61.85(4) 3_575 .
P2 O7 Dy1 133.60(19) . .
P2 O7 Na1 120.41(19) . .
Dy1 O7 Na1 105.18(13) . .
P1 O6 Dy1 133.80(18) . 3_675
P1 O6 Na1 116.67(17) . .
Dy1 O6 Na1 100.65(12) 3_675 .
P1 O6 Dy1 95.13(15) . .
Dy1 O6 Dy1 107.77(12) 3_675 .
Na1 O6 Dy1 95.76(12) . .
P2 O5 Dy1 135.33(19) . 1_554
P2 O5 Na1 118.72(18) . 3_674
Dy1 O5 Na1 105.95(13) 1_554 3_674
P2 O4 Dy1 157.82(19) . 4_575
P1 O3 Na1 121.10(18) . 3_575
P1 O3 Na1 121.84(18) . 1_556
Na1 O3 Na1 84.93(12) 3_575 1_556
P1 O3 Dy1 99.92(15) . .
Na1 O3 Dy1 113.89(13) 3_575 .
Na1 O3 Dy1 116.19(14) 1_556 .
P1 O2 Dy1 146.4(2) . 3_575
Dy1 O1 Na1 98.22(12) . 3_575
P1 C1 P2 116.5(2) . 3_675

loop_
_geom_bond_atom_site_label_1
_geom_bond_atom_site_label_2
_geom_bond_distance
_geom_bond_site_symmetry_2
Dy1 O4 2.246(3) 4_576
Dy1 O5 2.334(3) 1_556
Dy1 O2 2.339(3) 3_575
Dy1 O7 2.341(3) .
Dy1 O6 2.419(3) 3_675
Dy1 O3 2.435(3) .
Dy1 O6 2.541(3) .
Dy1 O1 2.593(3) .
Dy1 P1 3.0882(12) .
Dy1 Na1 3.723(2) .
Dy1 Na1 3.769(2) 3_675
Dy1 Na1 4.061(2) 3_575
P1 O2 1.514(3) .
P1 O3 1.526(3) .
P1 O6 1.543(3) .
P1 C1 1.796(4) .
P1 Na1 3.457(2) .
P1 Na1 3.456(2) 3_575
P2 O7 1.518(3) .
P2 O5 1.530(3) .
P2 O4 1.531(3) .
P2 C1 1.812(4) 3_675
P2 Na1 3.378(2) .
P2 Na1 3.398(2) 3_674
Na1 O7 2.346(4) .
Na1 O5 2.386(4) 3_674
Na1 O3 2.411(4) 3_575
Na1 O3 2.427(4) 1_554
Na1 O6 2.477(4) .
Na1 O1 2.777(4) 3_575
Na1 Na1 3.266(4) 3_574
Na1 P2 3.398(2) 3_674
Na1 P1 3.456(2) 3_575
O6 Dy1 2.419(3) 3_675
O5 Dy1 2.334(3) 1_554
O5 Na1 2.386(4) 3_674
O4 Dy1 2.246(3) 4_575
O3 Na1 2.411(4) 3_575
O3 Na1 2.427(4) 1_556
O2 Dy1 2.339(3) 3_575
O1 Na1 2.777(4) 3_575
C1 P2 1.812(4) 3_675
